data_4109266
loop_
_publ_author_name
'Prema G. Vasudev'
'Kuppanna Ananda'
'Sunanda Chatterjee'
'Subrayashastry Aravinda'
'Narayanaswamy Shamala'
'Padmanabhan Balaram'

_publ_section_title
;
 Hybrid Peptide Design. Hydrogen Bonded Conformations in Peptides
 Containing the Stereochemically Constrained \g-Amino Acid Residue,
 Gabapentin
;
_journal_name_full 'Journal of the American Chemical Society'
_journal_page_first 4039
_journal_page_last 4048
_journal_paper_doi 10.1021/ja068910p
_journal_volume 129
_journal_year 2007
_chemical_formula_moiety 'C18 H32 N2 O5'
_chemical_formula_sum 'C18 H32 N2 O5'
_chemical_formula_weight 356.46
_chemical_name_common Boc-Gpn-Aib-OH
_chemical_name_systematic
; 
 ? 
;
_space_group_IT_number 4
_symmetry_cell_setting monoclinic
_symmetry_space_group_name_Hall 'P 2yb'
_symmetry_space_group_name_H-M 'P 1 21 1'
_atom_sites_solution_hydrogens geom
_atom_sites_solution_primary direct
_atom_sites_solution_secondary difmap
_audit_creation_method SHELXL-97
_cell_angle_alpha 90.00
_cell_angle_beta 110.974(10)
_cell_angle_gamma 90.00
_cell_formula_units_Z 2
_cell_length_a 9.846(7)
_cell_length_b 10.339(7)
_cell_length_c 10.806(7)
_cell_measurement_temperature 293(2)
_cell_volume 1027.1(12)
_computing_data_collection SMART
_computing_data_reduction SAINT
_computing_structure_refinement 'SHELXL-97 (Sheldrick, 1997)'
_computing_structure_solution 'SHELXS-97 (Sheldrick, 1990)'
_diffrn_ambient_temperature 293(2)
_diffrn_measured_fraction_theta_full 0.922
_diffrn_measured_fraction_theta_max 0.922
_diffrn_measurement_device_type 'BRUKER AXS SMART APEX CCD with Mo source'
_diffrn_measurement_method 'omega scan'
_diffrn_radiation_monochromator graphite
_diffrn_radiation_source 'fine-focus sealed tube'
_diffrn_radiation_type MoK\a
_diffrn_radiation_wavelength 0.71073
_diffrn_reflns_av_R_equivalents 0.0161
_diffrn_reflns_av_sigmaI/netI 0.0157
_diffrn_reflns_limit_h_max 12
_diffrn_reflns_limit_h_min -12
_diffrn_reflns_limit_k_max 13
_diffrn_reflns_limit_k_min -12
_diffrn_reflns_limit_l_max 13
_diffrn_reflns_limit_l_min -13
_diffrn_reflns_number 7772
_diffrn_reflns_theta_full 26.83
_diffrn_reflns_theta_max 26.83
_diffrn_reflns_theta_min 2.02
_exptl_absorpt_coefficient_mu 0.083
_exptl_absorpt_correction_type none
_exptl_crystal_colour Colourless
_exptl_crystal_density_diffrn 1.153
_exptl_crystal_description Rectangular
_exptl_crystal_F_000 388
_exptl_crystal_size_max 0.15
_exptl_crystal_size_mid 0.04
_exptl_crystal_size_min 0.01
_refine_diff_density_max 0.144
_refine_diff_density_min -0.170
_refine_diff_density_rms 0.031
_refine_ls_abs_structure_details 'Flack H D (1983), Acta Cryst. A39, 876-881'
_refine_ls_abs_structure_Flack -10(10)
_refine_ls_extinction_method none
_refine_ls_goodness_of_fit_ref 1.119
_refine_ls_hydrogen_treatment mixed
_refine_ls_matrix_type full
_refine_ls_number_parameters 274
_refine_ls_number_reflns 2138
_refine_ls_number_restraints 1
_refine_ls_restrained_S_all 1.118
_refine_ls_R_factor_all 0.0413
_refine_ls_R_factor_gt 0.0387
_refine_ls_shift/su_max 0.007
_refine_ls_shift/su_mean 0.001
_refine_ls_structure_factor_coef Fsqd
_refine_ls_weighting_details 'calc w=1/[\s^2^(Fo^2^)+(0.0486P)^2^+0.2218P] where P=(Fo^2^+2Fc^2^)/3'
_refine_ls_weighting_scheme calc
_refine_ls_wR_factor_gt 0.1006
_refine_ls_wR_factor_ref 0.1023
_reflns_number_gt 2030
_reflns_number_total 2138
_reflns_threshold_expression >2sigma(I)
_cod_data_source_file ja068910psi20061213_093837.cif
_cod_data_source_block gpnuh
_cod_original_cell_volume 1027.2(12)
_cod_database_code 4109266

loop_
_symmetry_equiv_pos_as_xyz
'x, y, z'
'-x, y+1/2, -z'

loop_
_atom_site_label
_atom_site_type_symbol
_atom_site_fract_x
_atom_site_fract_y
_atom_site_fract_z
_atom_site_U_iso_or_equiv
_atom_site_adp_type
_atom_site_occupancy
_atom_site_symmetry_multiplicity
_atom_site_calc_flag
_atom_site_refinement_flags
C1 C 0.6377(4) 0.3490(4) 0.5874(4) 0.0653(9) Uani 1 1 d .
H1A H 0.6635 0.2779 0.5431 0.098 Uiso 1 1 calc R
H1B H 0.5350 0.3647 0.5480 0.098 Uiso 1 1 calc R
H1C H 0.6623 0.3284 0.6795 0.098 Uiso 1 1 calc R
C2 C 0.6864(4) 0.5858(4) 0.6424(4) 0.0721(10) Uani 1 1 d .
H2A H 0.7414 0.6586 0.6311 0.108 Uiso 1 1 calc R
H2B H 0.7121 0.5681 0.7351 0.108 Uiso 1 1 calc R
H2C H 0.5844 0.6051 0.6041 0.108 Uiso 1 1 calc R
C3 C 0.8821(3) 0.4405(6) 0.6245(4) 0.0805(13) Uani 1 1 d .
H3A H 0.9339 0.5168 0.6162 0.121 Uiso 1 1 calc R
H3B H 0.9012 0.3719 0.5732 0.121 Uiso 1 1 calc R
H3C H 0.9138 0.4152 0.7160 0.121 Uiso 1 1 calc R
C4 C 0.7200(3) 0.4688(3) 0.5742(3) 0.0499(7) Uani 1 1 d .
O O 0.68938(18) 0.5001(2) 0.43378(17) 0.0506(5) Uani 1 1 d .
C0' C 0.5517(3) 0.5194(3) 0.3519(3) 0.0432(6) Uani 1 1 d .
O0 O 0.44711(18) 0.5197(3) 0.38590(18) 0.0539(5) Uani 1 1 d .
N1 N 0.5465(2) 0.5370(3) 0.2278(2) 0.0481(6) Uani 1 1 d .
C1G C 0.4107(3) 0.5559(3) 0.1166(3) 0.0411(6) Uani 1 1 d .
C1B C 0.3509(2) 0.4341(3) 0.0327(2) 0.0364(5) Uani 1 1 d .
C1A C 0.3000(3) 0.3325(3) 0.1124(3) 0.0393(6) Uani 1 1 d .
C1' C 0.1564(3) 0.3629(2) 0.1284(3) 0.0380(6) Uani 1 1 d .
O1 O 0.0391(2) 0.3325(2) 0.0427(2) 0.0522(5) Uani 1 1 d .
C1B1 C 0.4686(3) 0.3674(3) -0.0077(3) 0.0499(7) Uani 1 1 d .
C1G1 C 0.5168(3) 0.4461(5) -0.1038(4) 0.0664(9) Uani 1 1 d .
H1G1 H 0.5620 0.5259 -0.0617 0.080 Uiso 1 1 calc R
H1G2 H 0.5881 0.3974 -0.1277 0.080 Uiso 1 1 calc R
C1D C 0.3871(4) 0.4766(5) -0.2274(3) 0.0743(11) Uani 1 1 d .
H1D1 H 0.3456 0.3968 -0.2723 0.089 Uiso 1 1 calc R
H1D2 H 0.4182 0.5282 -0.2873 0.089 Uiso 1 1 calc R
C1G2 C 0.2726(3) 0.5501(4) -0.1917(3) 0.0565(8) Uani 1 1 d .
H1G3 H 0.1890 0.5663 -0.2715 0.068 Uiso 1 1 calc R
H1G4 H 0.3119 0.6330 -0.1534 0.068 Uiso 1 1 calc R
C1B2 C 0.2245(3) 0.4744(3) -0.0935(3) 0.0438(6) Uani 1 1 d .
H1B1 H 0.1731 0.3974 -0.1369 0.053 Uiso 1 1 calc R
H1B2 H 0.1569 0.5270 -0.0684 0.053 Uiso 1 1 calc R
N2 N 0.1635(2) 0.4241(2) 0.2386(2) 0.0372(5) Uani 1 1 d .
C2A C 0.0365(3) 0.4694(3) 0.2667(3) 0.0395(6) Uani 1 1 d .
C2' C -0.0470(3) 0.5724(3) 0.1662(3) 0.0433(6) Uani 1 1 d .
O2 O 0.0381(2) 0.6415(2) 0.1225(2) 0.0537(5) Uani 1 1 d .
O3 O -0.1745(2) 0.5923(3) 0.1390(3) 0.0697(7) Uani 1 1 d .
C2B1 C -0.0639(3) 0.3581(3) 0.2694(4) 0.0578(8) Uani 1 1 d .
H2B1 H -0.0990 0.3165 0.1844 0.087 Uiso 1 1 calc R
H2B2 H -0.1447 0.3909 0.2897 0.087 Uiso 1 1 calc R
H2B3 H -0.0112 0.2966 0.3359 0.087 Uiso 1 1 calc R
C2B2 C 0.0945(4) 0.5377(4) 0.4011(3) 0.0574(8) Uani 1 1 d .
H1G H 0.423(3) 0.622(3) 0.058(3) 0.036(7) Uiso 1 1 d .
H2B H 0.022(4) 0.569(4) 0.421(3) 0.052(9) Uiso 1 1 d .
H1A H 0.374(3) 0.326(3) 0.198(3) 0.038(7) Uiso 1 1 d .
H2A H 0.286(3) 0.252(4) 0.066(3) 0.045(8) Uiso 1 1 d .
H2G H 0.341(3) 0.588(3) 0.149(3) 0.036(7) Uiso 1 1 d .
H1B1 H 0.550(3) 0.346(3) 0.071(3) 0.048(8) Uiso 1 1 d .
H2B1 H 0.429(4) 0.289(4) -0.047(3) 0.056(9) Uiso 1 1 d .
H1O H -0.005(4) 0.699(4) 0.063(4) 0.062(10) Uiso 1 1 d .
H1N H 0.624(3) 0.534(3) 0.215(3) 0.042(8) Uiso 1 1 d .
H2N H 0.245(3) 0.449(3) 0.287(3) 0.032(7) Uiso 1 1 d .
H3B H 0.166(4) 0.606(5) 0.403(4) 0.077(11) Uiso 1 1 d .
H4B H 0.140(4) 0.473(5) 0.467(4) 0.086(13) Uiso 1 1 d .

loop_
_atom_site_aniso_label
_atom_site_aniso_U_11
_atom_site_aniso_U_22
_atom_site_aniso_U_33
_atom_site_aniso_U_23
_atom_site_aniso_U_13
_atom_site_aniso_U_12
C1 0.064(2) 0.063(2) 0.068(2) 0.0068(17) 0.0218(17) -0.0029(17)
C2 0.079(2) 0.080(3) 0.0593(19) -0.0198(19) 0.0271(18) -0.022(2)
C3 0.0400(16) 0.135(4) 0.057(2) 0.016(2) 0.0062(14) 0.001(2)
C4 0.0387(13) 0.0706(19) 0.0385(13) -0.0046(14) 0.0114(11) -0.0046(14)
O 0.0306(8) 0.0792(15) 0.0400(9) -0.0014(9) 0.0103(7) -0.0035(9)
C0' 0.0332(12) 0.0495(15) 0.0442(14) -0.0066(13) 0.0104(10) -0.0038(12)
O0 0.0321(9) 0.0840(15) 0.0460(10) -0.0061(11) 0.0146(8) -0.0009(10)
N1 0.0303(11) 0.0681(16) 0.0447(12) 0.0001(12) 0.0121(9) -0.0078(11)
C1G 0.0355(13) 0.0421(15) 0.0449(14) 0.0048(12) 0.0133(11) -0.0020(11)
C1B 0.0294(11) 0.0395(13) 0.0407(13) 0.0018(11) 0.0132(10) 0.0021(10)
C1A 0.0374(13) 0.0323(13) 0.0493(15) -0.0011(11) 0.0169(12) 0.0017(11)
C1' 0.0370(13) 0.0319(12) 0.0475(14) 0.0016(11) 0.0181(12) -0.0036(10)
O1 0.0384(11) 0.0600(13) 0.0593(13) -0.0191(10) 0.0190(9) -0.0130(9)
C1B1 0.0378(15) 0.0569(19) 0.0581(18) 0.0001(15) 0.0210(14) 0.0077(14)
C1G1 0.0516(17) 0.089(3) 0.072(2) 0.0040(19) 0.0381(16) 0.0081(18)
C1D 0.063(2) 0.116(3) 0.0540(18) 0.008(2) 0.0329(16) 0.003(2)
C1G2 0.0446(15) 0.077(2) 0.0431(15) 0.0104(15) 0.0098(12) 0.0011(16)
C1B2 0.0309(12) 0.0529(16) 0.0467(14) -0.0034(13) 0.0128(11) 0.0007(12)
N2 0.0281(10) 0.0405(11) 0.0424(11) -0.0003(10) 0.0120(9) -0.0015(9)
C2A 0.0345(12) 0.0430(13) 0.0430(13) -0.0001(12) 0.0164(11) -0.0007(11)
C2' 0.0357(13) 0.0483(15) 0.0474(14) 0.0008(12) 0.0165(11) 0.0024(12)
O2 0.0441(11) 0.0530(12) 0.0672(13) 0.0220(11) 0.0238(10) 0.0097(9)
O3 0.0379(11) 0.0886(17) 0.0837(16) 0.0279(14) 0.0231(11) 0.0153(11)
C2B1 0.0514(17) 0.0531(18) 0.080(2) 0.0077(16) 0.0365(16) -0.0049(14)
C2B2 0.0537(18) 0.073(2) 0.0493(17) -0.0064(17) 0.0232(14) 0.0022(19)

loop_
_atom_type_symbol
_atom_type_description
_atom_type_scat_dispersion_real
_atom_type_scat_dispersion_imag
_atom_type_scat_source
C C 0.0033 0.0000 'International Tables Vol C Tables 4.2.6.8 and 6.1.1.4'
H H 0.0000 0.0000 'International Tables Vol C Tables 4.2.6.8 and 6.1.1.4'
N N 0.0061 0.0000 'International Tables Vol C Tables 4.2.6.8 and 6.1.1.4'
O O 0.0106 0.0000 'International Tables Vol C Tables 4.2.6.8 and 6.1.1.4'

loop_
_geom_angle_atom_site_label_1
_geom_angle_atom_site_label_2
_geom_angle_atom_site_label_3
_geom_angle
C4 C1 H1A 109.5
C4 C1 H1B 109.5
H1A C1 H1B 109.5
C4 C1 H1C 109.5
H1A C1 H1C 109.5
H1B C1 H1C 109.5
C4 C2 H2A 109.5
C4 C2 H2B 109.5
H2A C2 H2B 109.5
C4 C2 H2C 109.5
H2A C2 H2C 109.5
H2B C2 H2C 109.5
C4 C3 H3A 109.5
C4 C3 H3B 109.5
H3A C3 H3B 109.5
C4 C3 H3C 109.5
H3A C3 H3C 109.5
H3B C3 H3C 109.5
O C4 C2 109.0(3)
O C4 C1 110.9(2)
C2 C4 C1 113.0(3)
O C4 C3 102.2(2)
C2 C4 C3 111.4(3)
C1 C4 C3 109.8(3)
C0' O C4 119.8(2)
O0 C0' N1 124.9(2)
O0 C0' O 124.6(2)
N1 C0' O 110.4(2)
C0' N1 C1G 122.8(2)
C0' N1 H1N 117(2)
C1G N1 H1N 120(2)
N1 C1G C1B 114.9(2)
N1 C1G H1G 109.8(15)
C1B C1G H1G 107.7(16)
N1 C1G H2G 108.4(16)
C1B C1G H2G 109.3(18)
H1G C1G H2G 107(2)
C1B2 C1B C1B1 108.8(2)
C1B2 C1B C1G 108.5(2)
C1B1 C1B C1G 111.4(2)
C1B2 C1B C1A 110.9(2)
C1B1 C1B C1A 106.2(2)
C1G C1B C1A 111.1(2)
C1' C1A C1B 114.9(2)
C1' C1A H1A 108.8(16)
C1B C1A H1A 107.5(17)
C1' C1A H2A 106.2(18)
C1B C1A H2A 107.9(18)
H1A C1A H2A 112(2)
O1 C1' N2 121.9(2)
O1 C1' C1A 121.4(2)
N2 C1' C1A 116.7(2)
C1G1 C1B1 C1B 113.9(3)
C1G1 C1B1 H1B1 111.0(18)
C1B C1B1 H1B1 108.9(18)
C1G1 C1B1 H2B1 110(2)
C1B C1B1 H2B1 106(2)
H1B1 C1B1 H2B1 107(3)
C1D C1G1 C1B1 110.0(3)
C1D C1G1 H1G1 109.7
C1B1 C1G1 H1G1 109.7
C1D C1G1 H1G2 109.7
C1B1 C1G1 H1G2 109.7
H1G1 C1G1 H1G2 108.2
C1G1 C1D C1G2 110.5(3)
C1G1 C1D H1D1 109.6
C1G2 C1D H1D1 109.6
C1G1 C1D H1D2 109.6
C1G2 C1D H1D2 109.6
H1D1 C1D H1D2 108.1
C1D C1G2 C1B2 111.3(3)
C1D C1G2 H1G3 109.4
C1B2 C1G2 H1G3 109.4
C1D C1G2 H1G4 109.4
C1B2 C1G2 H1G4 109.4
H1G3 C1G2 H1G4 108.0
C1G2 C1B2 C1B 113.7(2)
C1G2 C1B2 H1B1 108.8
C1B C1B2 H1B1 108.8
C1G2 C1B2 H1B2 108.8
C1B C1B2 H1B2 108.8
H1B1 C1B2 H1B2 107.7
C1' N2 C2A 124.3(2)
C1' N2 H2N 116.4(18)
C2A N2 H2N 118.3(18)
N2 C2A C2B1 111.7(2)
N2 C2A C2B2 106.8(2)
C2B1 C2A C2B2 110.8(3)
N2 C2A C2' 110.8(2)
C2B1 C2A C2' 110.6(2)
C2B2 C2A C2' 106.0(3)
O3 C2' O2 124.4(3)
O3 C2' C2A 122.8(2)
O2 C2' C2A 112.6(2)
C2' O2 H1O 116(2)
C2A C2B1 H2B1 109.5
C2A C2B1 H2B2 109.5
H2B1 C2B1 H2B2 109.5
C2A C2B1 H2B3 109.5
H2B1 C2B1 H2B3 109.5
H2B2 C2B1 H2B3 109.5
C2A C2B2 H2B 110(2)
C2A C2B2 H3B 112(2)
H2B C2B2 H3B 111(3)
C2A C2B2 H4B 107(3)
H2B C2B2 H4B 106(3)
H3B C2B2 H4B 110(3)

loop_
_geom_bond_atom_site_label_1
_geom_bond_atom_site_label_2
_geom_bond_distance
C1 C4 1.515(5)
C1 H1A 0.9600
C1 H1B 0.9600
C1 H1C 0.9600
C2 C4 1.513(5)
C2 H2A 0.9600
C2 H2B 0.9600
C2 H2C 0.9600
C3 C4 1.520(4)
C3 H3A 0.9600
C3 H3B 0.9600
C3 H3C 0.9600
C4 O 1.474(4)
O C0' 1.342(3)
C0' O0 1.211(3)
C0' N1 1.335(4)
N1 C1G 1.456(4)
N1 H1N 0.83(3)
C1G C1B 1.540(4)
C1G H1G 0.97(3)
C1G H2G 0.93(3)
C1B C1B2 1.538(4)
C1B C1B1 1.540(4)
C1B C1A 1.551(4)
C1A C1' 1.517(4)
C1A H1A 0.96(3)
C1A H2A 0.95(3)
C1' O1 1.235(3)
C1' N2 1.328(3)
C1B1 C1G1 1.523(5)
C1B1 H1B1 0.97(3)
C1B1 H2B1 0.94(4)
C1G1 C1D 1.514(5)
C1G1 H1G1 0.9700
C1G1 H1G2 0.9700
C1D C1G2 1.519(5)
C1D H1D1 0.9700
C1D H1D2 0.9700
C1G2 C1B2 1.524(4)
C1G2 H1G3 0.9700
C1G2 H1G4 0.9700
C1B2 H1B1 0.9700
C1B2 H1B2 0.9700
N2 C2A 1.465(3)
N2 H2N 0.83(3)
C2A C2B1 1.525(4)
C2A C2B2 1.529(4)
C2A C2' 1.533(4)
C2' O3 1.200(3)
C2' O2 1.311(3)
O2 H1O 0.87(4)
C2B1 H2B1 0.9600
C2B1 H2B2 0.9600
C2B1 H2B3 0.9600
C2B2 H2B 0.88(3)
C2B2 H3B 0.99(5)
C2B2 H4B 0.96(5)

loop_
_geom_torsion_atom_site_label_1
_geom_torsion_atom_site_label_2
_geom_torsion_atom_site_label_3
_geom_torsion_atom_site_label_4
_geom_torsion
C2 C4 O C0' -68.2(3)
C1 C4 O C0' 56.9(4)
C3 C4 O C0' 173.9(3)
C4 O C0' O0 3.9(5)
C4 O C0' N1 -175.4(3)
O0 C0' N1 C1G -1.4(5)
O C0' N1 C1G 177.9(3)
C0' N1 C1G C1B -99.1(3)
N1 C1G C1B C1B2 -169.9(2)
N1 C1G C1B C1B1 -50.2(3)
N1 C1G C1B C1A 68.0(3)
C1B2 C1B C1A C1' -45.3(3)
C1B1 C1B C1A C1' -163.3(2)
C1G C1B C1A C1' 75.4(3)
C1B C1A C1' O1 85.4(3)
C1B C1A C1' N2 -94.4(3)
C1B2 C1B C1B1 C1G1 52.4(4)
C1G C1B C1B1 C1G1 -67.2(3)
C1A C1B C1B1 C1G1 171.7(3)
C1B C1B1 C1G1 C1D -57.2(4)
C1B1 C1G1 C1D C1G2 58.0(5)
C1G1 C1D C1G2 C1B2 -57.1(4)
C1D C1G2 C1B2 C1B 54.5(4)
C1B1 C1B C1B2 C1G2 -50.6(3)
C1G C1B C1B2 C1G2 70.7(3)
C1A C1B C1B2 C1G2 -167.0(3)
O1 C1' N2 C2A -4.3(4)
C1A C1' N2 C2A 175.5(2)
C1' N2 C2A C2B1 60.6(3)
C1' N2 C2A C2B2 -178.1(3)
C1' N2 C2A C2' -63.2(3)
N2 C2A C2' O3 154.0(3)
C2B1 C2A C2' O3 29.6(4)
C2B2 C2A C2' O3 -90.5(3)
N2 C2A C2' O2 -31.0(3)
C2B1 C2A C2' O2 -155.4(2)
C2B2 C2A C2' O2 84.5(3)

loop_
_cod_related_entry_id
_cod_related_entry_database
_cod_related_entry_code
1 ChemSpider 30660358
